data_7041194
loop_
_publ_author_name
'Wang, Zhao-Xi'
'Wu, Lin-Fei'
'Zhang, Xuan'
'Xing, Feifei'
'Li, Ming-Xing'

_publ_section_title
;
 Structural diversity and magnetic properties of six cobalt coordination
 polymers based on 2,2'-phosphinico-dibenzoate ligand.
;
_journal_issue 48
_journal_name_full 'Dalton transactions (Cambridge, England : 2003)'
_journal_page_first 19500
_journal_page_last 19510
_journal_paper_doi 10.1039/c6dt04010a
_journal_volume 45
_journal_year 2016
_chemical_formula_moiety 'C48 H32 Co3 N4 O12 P2'
_chemical_formula_sum 'C48 H32 Co3 N4 O12 P2'
_chemical_formula_weight 1095.51
_chemical_name_systematic
; 
 ? 
;
_space_group_IT_number 15
_symmetry_cell_setting monoclinic
_symmetry_space_group_name_Hall '-C 2yc'
_symmetry_space_group_name_H-M 'C 1 2/c 1'
_atom_sites_solution_hydrogens geom
_atom_sites_solution_primary direct
_atom_sites_solution_secondary difmap
_audit_creation_method SHELXL-97
_audit_update_record
;
2016-05-24 deposited with the CCDC.
2016-11-14 downloaded from the CCDC.
;
_cell_angle_alpha 90.00
_cell_angle_beta 118.7260(10)
_cell_angle_gamma 90.00
_cell_formula_units_Z 4
_cell_length_a 29.097(4)
_cell_length_b 11.4061(14)
_cell_length_c 14.5739(18)
_cell_measurement_reflns_used 5211
_cell_measurement_temperature 110(2)
_cell_measurement_theta_max 28.05
_cell_measurement_theta_min 2.27
_cell_volume 4241.6(9)
_computing_cell_refinement 'Bruker SMART'
_computing_data_collection 'Bruker SMART'
_computing_data_reduction 'Bruker SAINT'
_computing_molecular_graphics 'Bruker SHELXTL'
_computing_publication_material 'Bruker SHELXTL'
_computing_structure_refinement 'Bruker SHELXTL'
_computing_structure_solution 'Bruker SHELXTL'
_diffrn_ambient_temperature 110(2)
_diffrn_measured_fraction_theta_full 1.000
_diffrn_measured_fraction_theta_max 1.000
_diffrn_measurement_device_type 'CCD area detector'
_diffrn_measurement_method 'phi and omega scans'
_diffrn_radiation_monochromator graphite
_diffrn_radiation_source 'fine-focus sealed tube'
_diffrn_radiation_type MoK\a
_diffrn_radiation_wavelength 0.71073
_diffrn_reflns_av_R_equivalents 0.0772
_diffrn_reflns_av_sigmaI/netI 0.0529
_diffrn_reflns_limit_h_max 35
_diffrn_reflns_limit_h_min -35
_diffrn_reflns_limit_k_max 14
_diffrn_reflns_limit_k_min -14
_diffrn_reflns_limit_l_max 17
_diffrn_reflns_limit_l_min -17
_diffrn_reflns_number 22029
_diffrn_reflns_theta_full 26.00
_diffrn_reflns_theta_max 26.00
_diffrn_reflns_theta_min 1.96
_exptl_absorpt_coefficient_mu 1.310
_exptl_absorpt_correction_T_max 0.937
_exptl_absorpt_correction_T_min 0.882
_exptl_absorpt_correction_type multi-scan
_exptl_absorpt_process_details 'SADABS; Bruker, 2000'
_exptl_crystal_colour purple
_exptl_crystal_density_diffrn 1.716
_exptl_crystal_density_method 'not measured'
_exptl_crystal_description block
_exptl_crystal_F_000 2220
_exptl_crystal_size_max 0.16
_exptl_crystal_size_mid 0.08
_exptl_crystal_size_min 0.05
_refine_diff_density_max 0.436
_refine_diff_density_min -0.418
_refine_diff_density_rms 0.078
_refine_ls_extinction_method none
_refine_ls_goodness_of_fit_ref 1.015
_refine_ls_hydrogen_treatment constr
_refine_ls_matrix_type full
_refine_ls_number_parameters 314
_refine_ls_number_reflns 4166
_refine_ls_number_restraints 0
_refine_ls_restrained_S_all 1.015
_refine_ls_R_factor_all 0.0391
_refine_ls_R_factor_gt 0.0314
_refine_ls_shift/su_max 0.005
_refine_ls_shift/su_mean 0.001
_refine_ls_structure_factor_coef Fsqd
_refine_ls_weighting_details 'calc w=1/[\s^2^(Fo^2^)+(0.0249P)^2^+0.0000P] where P=(Fo^2^+2Fc^2^)/3'
_refine_ls_weighting_scheme calc
_refine_ls_wR_factor_gt 0.0689
_refine_ls_wR_factor_ref 0.0709
_reflns_number_gt 3435
_reflns_number_total 4166
_reflns_threshold_expression >2sigma(I)
_cod_data_source_file c6dt04010a2.cif
_cod_data_source_block 1
_cod_depositor_comments
;
The following automatic conversions were performed:

'_symmetry_cell_setting' value 'Monoclinic' changed to 'monoclinic'
according to
/usr/data/users/saulius/crontab/automatic-downloads/rss-feeds/RSC/lib/dictionaries/cif_core.dic
dictionary named 'cif_core.dic' version 2.4.2 from 2011-04-26.

Automatic conversion script
Id: cif_fix_values 4268 2015-11-12 08:31:59Z antanas 

 Adding full bibliography for 7041190--7041195.cif.
;
_cod_original_sg_symbol_Hall '-C 2yc '
_cod_original_sg_symbol_H-M 'C 2/c   '
_cod_database_code 7041194

loop_
_symmetry_equiv_pos_as_xyz
'x, y, z'
'-x, y, -z+1/2'
'x+1/2, y+1/2, z'
'-x+1/2, y+1/2, -z+1/2'
'-x, -y, -z'
'x, -y, z-1/2'
'-x+1/2, -y+1/2, -z'
'x+1/2, -y+1/2, z-1/2'

loop_
_atom_site_label
_atom_site_type_symbol
_atom_site_fract_x
_atom_site_fract_y
_atom_site_fract_z
_atom_site_U_iso_or_equiv
_atom_site_adp_type
_atom_site_occupancy
_atom_site_symmetry_multiplicity
_atom_site_calc_flag
_atom_site_refinement_flags
C1 C 0.15581(9) 0.1129(2) 0.31385(18) 0.0128(5) Uani 1 1 d .
C2 C 0.19074(9) 0.09561(19) 0.42984(18) 0.0128(5) Uani 1 1 d .
C3 C 0.24390(9) 0.0837(2) 0.46267(19) 0.0171(5) Uani 1 1 d .
H3 H 0.2556 0.0867 0.4135 0.021 Uiso 1 1 calc R
C4 C 0.27972(10) 0.0677(2) 0.56684(19) 0.0197(6) Uani 1 1 d .
H4 H 0.3153 0.0632 0.5880 0.024 Uiso 1 1 calc R
C5 C 0.26207(10) 0.0584(2) 0.63970(19) 0.0187(6) Uani 1 1 d .
H5 H 0.2859 0.0464 0.7099 0.022 Uiso 1 1 calc R
C6 C 0.20955(9) 0.0669(2) 0.60863(18) 0.0155(5) Uani 1 1 d .
H6 H 0.1982 0.0593 0.6581 0.019 Uiso 1 1 calc R
C7 C 0.17269(9) 0.08682(19) 0.50362(17) 0.0108(5) Uani 1 1 d .
C8 C 0.09322(9) 0.23934(19) 0.50551(17) 0.0112(5) Uani 1 1 d .
C9 C 0.13473(9) 0.3189(2) 0.54487(18) 0.0152(5) Uani 1 1 d .
H9 H 0.1668 0.2958 0.5516 0.018 Uiso 1 1 calc R
C10 C 0.12940(10) 0.4317(2) 0.57431(18) 0.0183(6) Uani 1 1 d .
H10 H 0.1572 0.4842 0.5972 0.022 Uiso 1 1 calc R
C11 C 0.08293(9) 0.4656(2) 0.56961(18) 0.0173(5) Uani 1 1 d .
H11 H 0.0793 0.5402 0.5912 0.021 Uiso 1 1 calc R
C12 C 0.04133(9) 0.38650(19) 0.53200(18) 0.0143(5) Uani 1 1 d .
H12 H 0.0102 0.4088 0.5303 0.017 Uiso 1 1 calc R
C13 C 0.04496(9) 0.27516(19) 0.49692(17) 0.0108(5) Uani 1 1 d .
C14 C -0.00530(9) 0.20449(19) 0.44676(17) 0.0107(5) Uani 1 1 d .
C15 C 0.20418(10) -0.2343(2) 0.6503(2) 0.0235(6) Uani 1 1 d .
H15 H 0.2135 -0.2415 0.7207 0.028 Uiso 1 1 calc R
C16 C 0.24202(10) -0.2539(2) 0.6212(2) 0.0276(7) Uani 1 1 d .
H16 H 0.2759 -0.2740 0.6714 0.033 Uiso 1 1 calc R
C17 C 0.22975(9) -0.2436(2) 0.51697(19) 0.0153(5) Uani 1 1 d .
C18 C 0.17797(10) -0.2193(2) 0.4467(2) 0.0245(6) Uani 1 1 d .
H18 H 0.1672 -0.2146 0.3755 0.029 Uiso 1 1 calc R
C19 C 0.14233(10) -0.2019(2) 0.48236(19) 0.0228(6) Uani 1 1 d .
H19 H 0.1076 -0.1867 0.4335 0.027 Uiso 1 1 calc R
C20 C -0.04349(9) 0.3602(2) 0.22835(17) 0.0119(5) Uani 1 1 d .
H20 H -0.0739 0.3193 0.2137 0.014 Uiso 1 1 calc R
C21 C -0.04507(9) 0.4815(2) 0.22684(17) 0.0131(5) Uani 1 1 d .
H21 H -0.0762 0.5202 0.2104 0.016 Uiso 1 1 calc R
C22 C 0.0000 0.5456(3) 0.2500 0.0107(7) Uani 1 2 d S
C23 C 0.0000 0.6755(3) 0.2500 0.0098(7) Uani 1 2 d S
C24 C 0.03527(9) 0.73973(19) 0.23125(17) 0.0128(5) Uani 1 1 d .
H24 H 0.0599 0.7010 0.2188 0.015 Uiso 1 1 calc R
C25 C 0.03393(9) 0.8608(2) 0.23098(18) 0.0136(5) Uani 1 1 d .
H25 H 0.0575 0.9017 0.2170 0.016 Uiso 1 1 calc R
Co1 Co 0.0000 0.10887(4) 0.2500 0.00827(11) Uani 1 2 d S
Co2 Co 0.101156(12) -0.12519(3) 0.62080(2) 0.01029(9) Uani 1 1 d .
N1 N 0.15495(7) -0.20570(16) 0.58324(15) 0.0141(4) Uani 1 1 d .
N2 N 0.0000 0.2988(2) 0.2500 0.0099(6) Uani 1 2 d S
N3 N 0.0000 0.9215(2) 0.2500 0.0108(6) Uani 1 2 d S
O1 O 0.14004(6) 0.21316(13) 0.27609(12) 0.0143(4) Uani 1 1 d .
O2 O 0.14650(6) 0.02448(14) 0.25445(12) 0.0157(4) Uani 1 1 d .
O3 O 0.08997(6) 0.00574(13) 0.52323(12) 0.0148(4) Uani 1 1 d .
O4 O 0.07657(6) 0.09205(13) 0.34805(11) 0.0103(3) Uani 1 1 d .
O5 O -0.01258(6) 0.12174(13) 0.38402(12) 0.0120(4) Uani 1 1 d .
O6 O -0.04128(6) 0.23550(14) 0.46705(12) 0.0146(4) Uani 1 1 d .
P1 P 0.10366(2) 0.09573(5) 0.46534(5) 0.01001(14) Uani 1 1 d .

loop_
_atom_site_aniso_label
_atom_site_aniso_U_11
_atom_site_aniso_U_22
_atom_site_aniso_U_33
_atom_site_aniso_U_23
_atom_site_aniso_U_13
_atom_site_aniso_U_12
C1 0.0085(12) 0.0192(13) 0.0157(13) -0.0009(10) 0.0098(10) -0.0018(10)
C2 0.0143(13) 0.0103(12) 0.0131(12) -0.0009(10) 0.0061(10) -0.0010(10)
C3 0.0167(13) 0.0212(14) 0.0178(13) -0.0011(11) 0.0117(11) -0.0013(11)
C4 0.0107(13) 0.0261(15) 0.0195(14) -0.0006(11) 0.0050(11) 0.0013(11)
C5 0.0159(13) 0.0217(14) 0.0120(13) 0.0027(11) 0.0014(11) 0.0021(11)
C6 0.0174(13) 0.0170(13) 0.0129(13) 0.0001(10) 0.0080(11) -0.0005(11)
C7 0.0111(12) 0.0086(11) 0.0125(12) -0.0019(9) 0.0055(10) 0.0000(9)
C8 0.0141(12) 0.0116(12) 0.0075(11) -0.0008(9) 0.0049(10) 0.0001(10)
C9 0.0129(13) 0.0184(13) 0.0140(13) -0.0018(10) 0.0062(11) -0.0006(10)
C10 0.0172(14) 0.0167(13) 0.0190(14) -0.0040(11) 0.0071(11) -0.0068(11)
C11 0.0199(14) 0.0134(13) 0.0167(13) -0.0048(10) 0.0073(11) -0.0015(11)
C12 0.0135(12) 0.0157(13) 0.0149(13) 0.0006(10) 0.0076(11) 0.0024(10)
C13 0.0157(13) 0.0096(12) 0.0089(12) 0.0008(9) 0.0073(10) -0.0006(10)
C14 0.0140(13) 0.0085(12) 0.0089(12) 0.0037(9) 0.0050(10) 0.0002(10)
C15 0.0214(15) 0.0359(16) 0.0188(14) 0.0134(12) 0.0141(12) 0.0101(12)
C16 0.0182(14) 0.0468(18) 0.0216(15) 0.0184(13) 0.0126(12) 0.0176(13)
C17 0.0177(13) 0.0117(12) 0.0209(13) -0.0004(10) 0.0128(11) 0.0008(10)
C18 0.0202(14) 0.0416(17) 0.0132(13) -0.0082(12) 0.0092(12) 0.0030(12)
C19 0.0131(13) 0.0374(17) 0.0155(14) -0.0067(12) 0.0051(11) 0.0029(12)
C20 0.0120(12) 0.0137(12) 0.0107(12) -0.0017(10) 0.0060(10) -0.0021(10)
C21 0.0155(13) 0.0116(12) 0.0136(12) 0.0000(10) 0.0082(11) 0.0018(10)
C22 0.0167(18) 0.0082(16) 0.0093(17) 0.000 0.0079(14) 0.000
C23 0.0109(17) 0.0082(16) 0.0075(16) 0.000 0.0022(14) 0.000
C24 0.0164(13) 0.0092(12) 0.0138(12) -0.0006(10) 0.0080(11) 0.0024(10)
C25 0.0151(13) 0.0132(12) 0.0136(12) 0.0003(10) 0.0079(11) -0.0003(10)
Co1 0.0101(2) 0.0063(2) 0.0089(2) 0.000 0.00497(19) 0.000
Co2 0.01209(18) 0.00975(17) 0.01103(17) 0.00094(13) 0.00716(14) 0.00058(13)
N1 0.0151(11) 0.0120(10) 0.0187(11) 0.0007(9) 0.0109(9) 0.0011(8)
N2 0.0147(15) 0.0086(14) 0.0069(14) 0.000 0.0055(12) 0.000
N3 0.0133(15) 0.0080(14) 0.0105(14) 0.000 0.0054(12) 0.000
O1 0.0147(9) 0.0150(9) 0.0153(9) 0.0014(7) 0.0089(7) 0.0005(7)
O2 0.0195(9) 0.0167(9) 0.0131(9) -0.0024(7) 0.0095(8) -0.0009(7)
O3 0.0164(9) 0.0150(9) 0.0160(9) 0.0067(7) 0.0102(7) 0.0017(7)
O4 0.0094(8) 0.0127(8) 0.0090(8) 0.0000(6) 0.0047(7) 0.0003(7)
O5 0.0165(9) 0.0117(8) 0.0101(8) -0.0010(7) 0.0082(7) -0.0019(7)
O6 0.0131(9) 0.0151(9) 0.0184(9) -0.0036(7) 0.0099(8) -0.0013(7)
P1 0.0104(3) 0.0107(3) 0.0103(3) 0.0002(2) 0.0060(3) -0.0002(2)

loop_
_atom_type_symbol
_atom_type_description
_atom_type_scat_dispersion_real
_atom_type_scat_dispersion_imag
_atom_type_scat_source
C C 0.0033 0.0016 'International Tables Vol C Tables 4.2.6.8 and 6.1.1.4'
H H 0.0000 0.0000 'International Tables Vol C Tables 4.2.6.8 and 6.1.1.4'
Co Co 0.3494 0.9721 'International Tables Vol C Tables 4.2.6.8 and 6.1.1.4'
N N 0.0061 0.0033 'International Tables Vol C Tables 4.2.6.8 and 6.1.1.4'
O O 0.0106 0.0060 'International Tables Vol C Tables 4.2.6.8 and 6.1.1.4'
P P 0.1023 0.0942 'International Tables Vol C Tables 4.2.6.8 and 6.1.1.4'

loop_
_geom_angle_atom_site_label_1
_geom_angle_atom_site_label_2
_geom_angle_atom_site_label_3
_geom_angle
_geom_angle_site_symmetry_1
_geom_angle_site_symmetry_3
O1 C1 O2 120.7(2) . .
O1 C1 C2 121.1(2) . .
O2 C1 C2 117.9(2) . .
O1 C1 Co2 63.39(12) . 6
O2 C1 Co2 57.46(12) . 6
C2 C1 Co2 175.17(17) . 6
C3 C2 C7 119.5(2) . .
C3 C2 C1 115.9(2) . .
C7 C2 C1 124.5(2) . .
C4 C3 C2 121.3(2) . .
C4 C3 H3 119.4 . .
C2 C3 H3 119.4 . .
C3 C4 C5 119.4(2) . .
C3 C4 H4 120.3 . .
C5 C4 H4 120.3 . .
C6 C5 C4 120.3(2) . .
C6 C5 H5 119.8 . .
C4 C5 H5 119.8 . .
C5 C6 C7 121.2(2) . .
C5 C6 H6 119.4 . .
C7 C6 H6 119.4 . .
C6 C7 C2 118.3(2) . .
C6 C7 P1 119.91(17) . .
C2 C7 P1 121.74(17) . .
C9 C8 C13 118.5(2) . .
C9 C8 P1 118.31(17) . .
C13 C8 P1 123.21(17) . .
C10 C9 C8 121.8(2) . .
C10 C9 H9 119.1 . .
C8 C9 H9 119.1 . .
C11 C10 C9 119.9(2) . .
C11 C10 H10 120.1 . .
C9 C10 H10 120.1 . .
C10 C11 C12 119.0(2) . .
C10 C11 H11 120.5 . .
C12 C11 H11 120.5 . .
C13 C12 C11 122.0(2) . .
C13 C12 H12 119.0 . .
C11 C12 H12 119.0 . .
C12 C13 C8 118.7(2) . .
C12 C13 C14 115.9(2) . .
C8 C13 C14 125.3(2) . .
O5 C14 O6 120.6(2) . .
O5 C14 C13 122.4(2) . .
O6 C14 C13 116.93(19) . .
N1 C15 C16 123.6(2) . .
N1 C15 H15 118.2 . .
C16 C15 H15 118.2 . .
C15 C16 C17 120.0(2) . .
C15 C16 H16 120.0 . .
C17 C16 H16 120.0 . .
C18 C17 C16 116.3(2) . .
C18 C17 C17 121.9(3) . 7_546
C16 C17 C17 121.8(3) . 7_546
C19 C18 C17 119.9(2) . .
C19 C18 H18 120.0 . .
C17 C18 H18 120.0 . .
N1 C19 C18 123.5(2) . .
N1 C19 H19 118.3 . .
C18 C19 H19 118.3 . .
N2 C20 C21 123.0(2) . .
N2 C20 H20 118.5 . .
C21 C20 H20 118.5 . .
C20 C21 C22 120.0(2) . .
C20 C21 H21 120.0 . .
C22 C21 H21 120.0 . .
C21 C22 C21 116.7(3) 2 .
C21 C22 C23 121.65(14) 2 .
C21 C22 C23 121.65(14) . .
C24 C23 C24 116.5(3) . 2
C24 C23 C22 121.77(14) . .
C24 C23 C22 121.77(14) 2 .
C25 C24 C23 120.3(2) . .
C25 C24 H24 119.9 . .
C23 C24 H24 119.9 . .
N3 C25 C24 122.6(2) . .
N3 C25 H25 118.7 . .
C24 C25 H25 118.7 . .
O4 Co1 O4 168.96(9) . 2
O4 Co1 N3 84.48(4) . 1_545
O4 Co1 N3 84.48(4) 2 1_545
O4 Co1 O5 92.18(6) . 2
O4 Co1 O5 88.57(6) 2 2
N3 Co1 O5 93.90(4) 1_545 2
O4 Co1 O5 88.57(6) . .
O4 Co1 O5 92.18(6) 2 .
N3 Co1 O5 93.90(4) 1_545 .
O5 Co1 O5 172.20(8) 2 .
O4 Co1 N2 95.52(4) . .
O4 Co1 N2 95.52(4) 2 .
N3 Co1 N2 180.0 1_545 .
O5 Co1 N2 86.10(4) 2 .
O5 Co1 N2 86.10(4) . .
O3 Co2 O6 102.70(7) . 5_556
O3 Co2 O2 93.84(6) . 6_556
O6 Co2 O2 153.34(6) 5_556 6_556
O3 Co2 N1 91.63(7) . .
O6 Co2 N1 94.92(7) 5_556 .
O2 Co2 N1 105.48(7) 6_556 .
O3 Co2 O1 154.08(6) . 6_556
O6 Co2 O1 103.01(6) 5_556 6_556
O2 Co2 O1 61.05(6) 6_556 6_556
N1 Co2 O1 89.40(7) . 6_556
O3 Co2 C1 124.49(7) . 6_556
O6 Co2 C1 129.69(7) 5_556 6_556
O2 Co2 C1 30.76(7) 6_556 6_556
N1 Co2 C1 99.69(7) . 6_556
O1 Co2 C1 30.34(6) 6_556 6_556
C15 N1 C19 116.5(2) . .
C15 N1 Co2 126.17(17) . .
C19 N1 Co2 115.33(16) . .
C20 N2 C20 117.2(3) 2 .
C20 N2 Co1 121.40(13) 2 .
C20 N2 Co1 121.40(13) . .
C25 N3 C25 117.7(3) . 2
C25 N3 Co1 121.16(14) . 1_565
C25 N3 Co1 121.16(14) 2 1_565
C1 O1 Co2 86.27(13) . 6
C1 O2 Co2 91.79(14) . 6
P1 O3 Co2 157.67(10) . .
P1 O4 Co1 127.42(9) . .
C14 O5 Co1 131.73(14) . .
C14 O6 Co2 103.58(14) . 5_556
O3 P1 O4 119.07(9) . .
O3 P1 C7 110.10(10) . .
O4 P1 C7 104.31(9) . .
O3 P1 C8 107.80(10) . .
O4 P1 C8 108.38(9) . .
C7 P1 C8 106.52(10) . .

loop_
_geom_bond_atom_site_label_1
_geom_bond_atom_site_label_2
_geom_bond_distance
_geom_bond_site_symmetry_2
C1 O1 1.257(3) .
C1 O2 1.270(3) .
C1 C2 1.509(3) .
C2 C3 1.389(3) .
C2 C7 1.409(3) .
C3 C4 1.380(3) .
C3 H3 0.9300 .
C4 C5 1.388(3) .
C4 H4 0.9300 .
C5 C6 1.373(3) .
C5 H5 0.9300 .
C6 C7 1.402(3) .
C6 H6 0.9300 .
C7 P1 1.811(2) .
C8 C9 1.395(3) .
C8 C13 1.409(3) .
C8 P1 1.814(2) .
C9 C10 1.388(3) .
C9 H9 0.9300 .
C10 C11 1.376(3) .
C10 H10 0.9300 .
C11 C12 1.394(3) .
C11 H11 0.9300 .
C12 C13 1.392(3) .
C12 H12 0.9300 .
C13 C14 1.515(3) .
C14 O5 1.259(3) .
C14 O6 1.267(3) .
C15 N1 1.330(3) .
C15 C16 1.375(3) .
C15 H15 0.9300 .
C16 C17 1.388(3) .
C16 H16 0.9300 .
C17 C18 1.383(3) .
C17 C17 1.488(4) 7_546
C18 C19 1.379(3) .
C18 H18 0.9300 .
C19 N1 1.334(3) .
C19 H19 0.9300 .
C20 N2 1.344(2) .
C20 C21 1.384(3) .
C20 H20 0.9300 .
C21 C22 1.394(3) .
C21 H21 0.9300 .
C22 C21 1.394(3) 2
C22 C23 1.482(4) .
C23 C24 1.391(3) .
C23 C24 1.391(3) 2
C24 C25 1.381(3) .
C24 H24 0.9300 .
C25 N3 1.340(3) .
C25 H25 0.9300 .
Co1 O4 1.9956(15) .
Co1 O4 1.9956(15) 2
Co1 N3 2.137(3) 1_545
Co1 O5 2.1580(15) 2
Co1 O5 2.1580(15) .
Co1 N2 2.167(3) .
Co2 O3 1.9783(15) .
Co2 O6 2.0282(16) 5_556
Co2 O2 2.0938(16) 6_556
Co2 N1 2.1014(19) .
Co2 O1 2.2242(16) 6_556
N2 C20 1.344(2) 2
N3 C25 1.340(3) 2
N3 Co1 2.137(3) 1_565
O1 Co2 2.2242(16) 6
O2 Co2 2.0938(16) 6
O3 P1 1.4991(15) .
O4 P1 1.5000(15) .
O6 Co2 2.0282(16) 5_556
